data_7251917
loop_
_publ_author_name
'Khomenko, Dmytro M.'
'Vashchenko, Oleksandr V.'
'Doroshchuk, Roman O.'
'Starova, Viktoriya S.'
'Hreben, Mariia'
'Bukhanko, Valerii'
'Yatsymyrskyi, Andrii'
'Shova, Sergiu'
'Vassilyeva, Olga'
'Lampeka, Rostyslav'

_publ_section_title
;
 Novel hydroxyl-functionalized 1,2,4-triazole-based oligomers: synthetic
 approach, photoluminescence and coordination behaviour as uranyl
 chelators
;
_journal_name_full CrystEngComm
_journal_paper_doi 10.1039/D6CE00233A
_journal_year 2026
_chemical_formula_moiety 'C17 H17 N9 O6 U, H2 O, C H4 O'
_chemical_formula_sum 'C18 H23 N9 O8 U'
_chemical_formula_weight 731.48
_space_group_crystal_system orthorhombic
_space_group_IT_number 61
_space_group_name_Hall '-P 2ac 2ab'
_space_group_name_H-M_alt 'P b c a'
_atom_sites_solution_hydrogens mixed
_atom_sites_solution_primary dual
_audit_block_doi 10.5517/ccdc.csd.cc2pnsgm
_audit_creation_date 2025-09-28
_audit_creation_method
;
Olex2 1.5
(compiled 2025.07.13 svn.rb7424aed for OlexSys, GUI svn.r7314)
;
_audit_update_record
;
2025-10-01 deposited with the CCDC.	2026-04-28 downloaded from the CCDC.
;
_cell_angle_alpha 90
_cell_angle_beta 90
_cell_angle_gamma 90
_cell_formula_units_Z 8
_cell_length_a 11.96646(13)
_cell_length_b 12.53123(11)
_cell_length_c 31.4793(3)
_cell_measurement_reflns_used 13642
_cell_measurement_temperature 293(2)
_cell_measurement_theta_max 76.8510
_cell_measurement_theta_min 4.6290
_cell_volume 4720.46(8)
_computing_cell_refinement 'CrysAlisPro 1.171.43.144a (Rigaku OD, 2024)'
_computing_data_collection 'CrysAlisPro 1.171.43.144a (Rigaku OD, 2024)'
_computing_data_reduction 'CrysAlisPro 1.171.43.144a (Rigaku OD, 2024)'
_computing_molecular_graphics 'Olex2 1.5 (Dolomanov et al., 2009)'
_computing_publication_material 'Olex2 1.5 (Dolomanov et al., 2009)'
_computing_structure_refinement 'SHELXL 2018/3 (Sheldrick, 2015)'
_computing_structure_solution 'SHELXT  (Sheldrick, 2015)'
_diffrn_ambient_temperature 293(2)
_diffrn_detector 'Hybrid Pixel Array Detector'
_diffrn_detector_area_resol_mean 10.0000
_diffrn_detector_type HyPix
_diffrn_measured_fraction_theta_full 0.994
_diffrn_measured_fraction_theta_max 0.994
_diffrn_measurement_details
;
List of Runs (angles in degrees, time in seconds):

  # Type    Start    End  Width  t~exp~   \w     \q     \k     \f   Frames
#--------------------------------------------------------------------------
  1  \w    -65.00 -39.00   0.50    5.00    --  -91.75 109.00 -92.00   52
  2  \w    -80.00 -55.00   0.50    5.00    --  -91.75 102.00   5.00   50
  3  \w   -151.00 -89.00   0.50    5.00    --  -91.75 -28.00  13.00  124
  4  \w    131.00 176.00   0.50    5.00    --  106.68 109.00 -92.00   90
  5  \w    -12.00  28.00   0.50    3.00    --  -47.64  19.00 -90.00   80
  6  \w    -79.00 -43.00   0.50    3.00    --  -47.64 125.00  30.00   72
  7  \w    -26.00  22.00   0.50    3.00    --  -47.64  19.00-120.00   96
  8  \w    -27.00   8.00   0.50    3.00    --   47.64 -19.00 -90.00   70
  9  \w    -20.00   5.00   0.50    3.00    --   47.64 -19.00-120.00   50
 10  \w    -84.00 -24.00   0.50    5.00    --  -91.75 125.00-150.00  120
 11  \w    -51.00 -26.00   0.50    5.00    --  -91.75  45.00  30.00   50
 12  \w    -47.00 -21.00   0.50    5.00    --  -91.75  45.00 -60.00   52
 13  \w     61.00 105.00   0.50    5.00    --  106.68 -95.00-150.00   88
 14  \w     39.00  80.00   0.50    5.00    --  106.68 -95.00  30.00   82
 15  \w     45.00  71.00   0.50    5.00    --  106.68 -61.00  60.00   52
 16  \w     35.00  64.00   0.50    5.00    --  106.68 -61.00  90.00   58
;
_diffrn_measurement_device 'four-circle diffractometer'
_diffrn_measurement_device_type 'XtaLAB Synergy, Dualflex, HyPix'
_diffrn_measurement_method '\w scans'
_diffrn_orient_matrix_type 'CrysAlisPro convention (1999,Acta A55,543-557)'
_diffrn_orient_matrix_UB_11 0.0856651000
_diffrn_orient_matrix_UB_12 0.0033914000
_diffrn_orient_matrix_UB_13 -0.0365127000
_diffrn_orient_matrix_UB_21 -0.0885758000
_diffrn_orient_matrix_UB_22 -0.0450064000
_diffrn_orient_matrix_UB_23 -0.0306697000
_diffrn_orient_matrix_UB_31 -0.0373534000
_diffrn_orient_matrix_UB_32 0.1143468000
_diffrn_orient_matrix_UB_33 -0.0109839000
_diffrn_radiation_monochromator mirror
_diffrn_radiation_probe x-ray
_diffrn_radiation_type 'Cu K\a'
_diffrn_radiation_wavelength 1.54184
_diffrn_reflns_av_R_equivalents 0.0367
_diffrn_reflns_av_unetI/netI 0.0258
_diffrn_reflns_Laue_measured_fraction_full 0.994
_diffrn_reflns_Laue_measured_fraction_max 0.994
_diffrn_reflns_limit_h_max 11
_diffrn_reflns_limit_h_min -14
_diffrn_reflns_limit_k_max 14
_diffrn_reflns_limit_k_min -5
_diffrn_reflns_limit_l_max 37
_diffrn_reflns_limit_l_min -36
_diffrn_reflns_number 17648
_diffrn_reflns_point_group_measured_fraction_full 0.994
_diffrn_reflns_point_group_measured_fraction_max 0.994
_diffrn_reflns_theta_full 66.600
_diffrn_reflns_theta_max 66.600
_diffrn_reflns_theta_min 4.642
_diffrn_source 'micro-focus sealed X-ray tube'
_diffrn_source_type 'PhotonJet (Cu) X-ray Source'
_exptl_absorpt_coefficient_mu 19.934
_exptl_absorpt_correction_T_max 1.00000
_exptl_absorpt_correction_T_min 0.07447
_exptl_absorpt_correction_type multi-scan
_exptl_absorpt_process_details
;
CrysAlisPro 1.171.43.144a (Rigaku Oxford Diffraction, 2024)
Empirical absorption correction using spherical harmonics,
implemented in SCALE3 ABSPACK scaling algorithm.
;
_exptl_crystal_colour 'clear dark yellow'
_exptl_crystal_colour_lustre clear
_exptl_crystal_colour_modifier dark
_exptl_crystal_colour_primary yellow
_exptl_crystal_density_diffrn 2.059
_exptl_crystal_description prism
_exptl_crystal_F_000 2800
_exptl_crystal_size_max 0.1
_exptl_crystal_size_mid 0.07
_exptl_crystal_size_min 0.07
_refine_diff_density_max 2.089
_refine_diff_density_min -0.935
_refine_diff_density_rms 0.153
_refine_ls_extinction_coef 0.000054(9)
_refine_ls_extinction_expression Fc^*^=kFc[1+0.001xFc^2^\l^3^/sin(2\q)]^-1/4^
_refine_ls_extinction_method 'SHELXL-2018/3 (Sheldrick 2018)'
_refine_ls_goodness_of_fit_ref 1.060
_refine_ls_hydrogen_treatment constr
_refine_ls_matrix_type full
_refine_ls_number_parameters 329
_refine_ls_number_reflns 4146
_refine_ls_number_restraints 0
_refine_ls_restrained_S_all 1.060
_refine_ls_R_factor_all 0.0293
_refine_ls_R_factor_gt 0.0281
_refine_ls_shift/su_max 0.002
_refine_ls_shift/su_mean 0.000
_refine_ls_structure_factor_coef Fsqd
_refine_ls_weighting_details 'w=1/[\s^2^(Fo^2^)+(0.0537P)^2^+4.5779P] where P=(Fo^2^+2Fc^2^)/3'
_refine_ls_weighting_scheme calc
_refine_ls_wR_factor_gt 0.0767
_refine_ls_wR_factor_ref 0.0777
_reflns_Friedel_coverage 0.000
_reflns_number_gt 3910
_reflns_number_total 4146
_reflns_threshold_expression 'I > 2\s(I)'
_cod_data_source_file d6ce00233a2.cif
_cod_data_source_block shs_1129_rola_auto
_cod_database_code 7251917
_shelx_shelxl_version_number 2018/3
_chemical_oxdiff_formula C30H30N12O6U1
_chemical_oxdiff_usercomment AV205
_shelx_space_group_comment
;
The symmetry employed for this shelxl refinement is uniquely defined
by the following loop, which should always be used as a source of
symmetry information in preference to the above space-group names.
They are only intended as comments.
;
_shelx_estimated_absorpt_t_max 0.336
_shelx_estimated_absorpt_t_min 0.240
_olex2_refinement_description
;
1. Fixed Uiso
 At 1.2 times of:
  All C(H) groups, All C(H,H) groups, All N(H) groups
 At 1.5 times of:
  All C(H,H,H) groups, All O(H) groups, All O(H,H) groups
2.a Riding coordinates:
 O1W(H1WA,H1WB), O7(H7), N6(H6), N9(H9)
2.b Secondary CH2 refined with riding coordinates:
 C9(H9A,H9B), C12(H12A,H12B), C15(H15A,H15B)
2.c Aromatic/amide H refined with riding coordinates:
 N2(H2), C2(H2A), C3(H3), C4(H4A), C5(H5)
2.d Idealised Me refined as rotating group:
 C17(H17A,H17B,H17C), C18(H18A,H18B,H18C)
2.e Idealised tetrahedral OH refined as rotating group:
 O4(H4)
;
_olex2_submission_special_instructions 'No special instructions were received'
_oxdiff_exptl_absorpt_empirical_details
;
Empirical correction (ABSPACK) includes:
- Absorption correction using spherical harmonics
- Frame scaling
;
_oxdiff_exptl_absorpt_empirical_full_max 7.130
_oxdiff_exptl_absorpt_empirical_full_min 0.268

loop_
_space_group_symop_operation_xyz
'x, y, z'
'-x+1/2, -y, z+1/2'
'-x, y+1/2, -z+1/2'
'x+1/2, -y+1/2, -z'
'-x, -y, -z'
'x-1/2, y, -z-1/2'
'x, -y-1/2, z-1/2'
'-x-1/2, y-1/2, z'

loop_
_atom_site_label
_atom_site_type_symbol
_atom_site_fract_x
_atom_site_fract_y
_atom_site_fract_z
_atom_site_U_iso_or_equiv
_atom_site_adp_type
_atom_site_occupancy
_atom_site_site_symmetry_order
_atom_site_calc_flag
_atom_site_refinement_flags_posn
_atom_site_refinement_flags_adp
_atom_site_refinement_flags_occupancy
_atom_site_disorder_assembly
_atom_site_disorder_group
U1 U 0.67865(2) 0.65126(2) 0.38271(2) 0.01911(9) Uani 1 1 d . . . . .
O1 O 0.6556(3) 0.7862(2) 0.39706(11) 0.0318(7) Uani 1 1 d . . . . .
O1W O 0.2522(4) 0.5763(4) 0.41485(17) 0.0811(16) Uani 1 1 d . . . . .
H1WA H 0.245762 0.617750 0.436664 0.122 Uiso 1 1 d R U . . .
H1WB H 0.303351 0.537294 0.425271 0.122 Uiso 1 1 d R U . . .
O2 O 0.7085(3) 0.5170(2) 0.36898(11) 0.0324(6) Uani 1 1 d . . . . .
O3 O 0.5202(3) 0.6573(2) 0.34552(11) 0.0346(7) Uani 1 1 d . . . . .
O4 O 0.6375(3) 0.7486(3) 0.54610(11) 0.0422(8) Uani 1 1 d . . . . .
H4 H 0.616272 0.690697 0.555150 0.063 Uiso 1 1 calc R U . . .
O5 O 0.5524(2) 0.5821(2) 0.43193(9) 0.0315(6) Uani 1 1 d . . . . .
O6 O 0.4289(3) 0.4519(3) 0.43450(14) 0.0577(10) Uani 1 1 d . . . . .
O7 O 0.3744(4) 0.7900(5) 0.39583(15) 0.0845(16) Uani 1 1 d . . . . .
H7 H 0.419963 0.746259 0.387176 0.127 Uiso 1 1 d R U . . .
N1 N 0.7202(3) 0.6981(2) 0.30519(10) 0.0235(7) Uani 1 1 d . . . . .
N2 N 0.6966(3) 0.7122(3) 0.23746(12) 0.0287(8) Uani 1 1 d . . . . .
H2 H 0.667409 0.705143 0.212655 0.034 Uiso 1 1 calc R U . . .
N3 N 0.7914(3) 0.7691(3) 0.24568(11) 0.0285(7) Uani 1 1 d . . . . .
N4 N 0.8909(3) 0.6777(3) 0.37117(11) 0.0225(6) Uani 1 1 d . . . . .
N5 N 1.0569(3) 0.7130(3) 0.34108(10) 0.0279(7) Uani 1 1 d . . . . .
N6 N 1.0683(3) 0.6382(3) 0.37263(12) 0.0302(8) Uani 1 1 d . . . . .
H6 H 1.130057 0.607790 0.379669 0.036 Uiso 1 1 d R U . . .
N7 N 0.7847(3) 0.6418(2) 0.45319(11) 0.0248(7) Uani 1 1 d . . . . .
N8 N 0.9213(3) 0.6064(3) 0.50016(11) 0.0361(8) Uani 1 1 d . . . . .
N9 N 0.8363(3) 0.6610(3) 0.51871(14) 0.0347(9) Uani 1 1 d . . . . .
H9 H 0.835346 0.679933 0.544973 0.042 Uiso 1 1 d R U . . .
C1 C 0.4891(3) 0.6021(3) 0.31136(14) 0.0304(9) Uani 1 1 d . . . . .
C2 C 0.3893(4) 0.5443(3) 0.31117(18) 0.0429(11) Uani 1 1 d . . . . .
H2A H 0.344931 0.542986 0.335408 0.051 Uiso 1 1 calc R U . . .
C3 C 0.3561(5) 0.4895(4) 0.2756(2) 0.0484(13) Uani 1 1 d . . . . .
H3 H 0.288901 0.452194 0.276043 0.058 Uiso 1 1 calc R U . . .
C4 C 0.4200(5) 0.4886(4) 0.2394(2) 0.0513(14) Uani 1 1 d . . . . .
H4A H 0.396583 0.450448 0.215662 0.062 Uiso 1 1 calc R U . . .
C5 C 0.5201(4) 0.5451(3) 0.23847(15) 0.0391(11) Uani 1 1 d . . . . .
H5 H 0.564344 0.544208 0.214193 0.047 Uiso 1 1 calc R U . . .
C6 C 0.5538(3) 0.6034(3) 0.27413(13) 0.0292(9) Uani 1 1 d . . . . .
C7 C 0.6551(4) 0.6687(3) 0.27280(13) 0.0230(8) Uani 1 1 d . . . . .
C8 C 0.8021(3) 0.7590(3) 0.28685(13) 0.0220(8) Uani 1 1 d . . . . .
C9 C 0.8947(3) 0.8096(3) 0.31147(12) 0.0260(8) Uani 1 1 d . . . . .
H9A H 0.950112 0.837198 0.291863 0.031 Uiso 1 1 calc R U . . .
H9B H 0.865138 0.869246 0.327579 0.031 Uiso 1 1 calc R U . . .
C10 C 0.9494(3) 0.7331(3) 0.34117(12) 0.0225(8) Uani 1 1 d . . . . .
C11 C 0.9699(3) 0.6198(4) 0.39068(12) 0.0240(8) Uani 1 1 d . . . . .
C12 C 0.9525(4) 0.5439(3) 0.42650(13) 0.0292(9) Uani 1 1 d . . . . .
H12A H 0.912430 0.481494 0.416453 0.035 Uiso 1 1 calc R U . . .
H12B H 1.024210 0.520696 0.437494 0.035 Uiso 1 1 calc R U . . .
C13 C 0.8874(3) 0.5967(3) 0.46084(12) 0.0258(8) Uani 1 1 d . . . . .
C14 C 0.7557(3) 0.6818(3) 0.49132(13) 0.0281(8) Uani 1 1 d . . . . .
C15 C 0.6511(4) 0.7426(4) 0.50190(15) 0.0346(9) Uani 1 1 d . . . . .
H15A H 0.655704 0.814036 0.490127 0.042 Uiso 1 1 calc R U . . .
H15B H 0.587070 0.707181 0.489359 0.042 Uiso 1 1 calc R U . . .
C16 C 0.5249(4) 0.4861(3) 0.44049(14) 0.0325(9) Uani 1 1 d . . . . .
C17 C 0.6118(4) 0.4127(4) 0.45861(19) 0.0497(13) Uani 1 1 d . . . . .
H17A H 0.659264 0.387316 0.436193 0.075 Uiso 1 1 calc R U . . .
H17B H 0.575842 0.353188 0.472108 0.075 Uiso 1 1 calc R U . . .
H17C H 0.655914 0.450618 0.479129 0.075 Uiso 1 1 calc R U . . .
C18 C 0.3307(9) 0.8452(6) 0.3620(3) 0.087(3) Uani 1 1 d . . . . .
H18A H 0.305289 0.913884 0.371459 0.131 Uiso 1 1 calc R U . . .
H18B H 0.269079 0.806034 0.350307 0.131 Uiso 1 1 calc R U . . .
H18C H 0.387301 0.854259 0.340723 0.131 Uiso 1 1 calc R U . . .

loop_
_atom_site_aniso_label
_atom_site_aniso_U_11
_atom_site_aniso_U_22
_atom_site_aniso_U_33
_atom_site_aniso_U_23
_atom_site_aniso_U_13
_atom_site_aniso_U_12
U1 0.02260(13) 0.01147(13) 0.02326(13) 0.00199(4) -0.00015(4) 0.00010(4)
O1 0.0415(16) 0.0075(13) 0.0464(18) -0.0035(12) -0.0033(15) 0.0051(12)
O1W 0.076(3) 0.067(2) 0.100(4) -0.035(3) -0.045(3) 0.039(2)
O2 0.0391(16) 0.0137(13) 0.0444(18) -0.0069(12) -0.0040(15) 0.0037(12)
O3 0.0234(15) 0.045(2) 0.0358(18) 0.0002(12) -0.0046(13) -0.0003(12)
O4 0.058(2) 0.0349(17) 0.0340(18) -0.0105(13) 0.0141(16) -0.0076(16)
O5 0.0313(15) 0.0245(14) 0.0386(16) 0.0060(12) 0.0072(12) -0.0032(12)
O6 0.0372(18) 0.0406(19) 0.095(3) 0.0265(19) -0.0100(19) -0.0108(15)
O7 0.077(3) 0.130(5) 0.046(2) -0.003(3) 0.009(2) 0.049(3)
N1 0.0275(16) 0.0176(16) 0.0253(17) 0.0047(12) -0.0038(13) 0.0013(13)
N2 0.0371(18) 0.0254(18) 0.0237(18) 0.0018(14) -0.0078(14) 0.0000(14)
N3 0.0349(17) 0.0251(17) 0.0256(18) 0.0050(13) -0.0026(15) 0.0017(15)
N4 0.0236(17) 0.0194(14) 0.0244(16) 0.0041(14) -0.0003(14) 0.0005(14)
N5 0.0250(16) 0.0360(19) 0.0229(16) 0.0030(14) 0.0018(13) 0.0015(14)
N6 0.0274(19) 0.039(2) 0.0242(17) 0.0022(14) 0.0010(16) 0.0104(15)
N7 0.0298(18) 0.0229(18) 0.0219(18) 0.0019(12) 0.0040(15) 0.0019(13)
N8 0.044(2) 0.040(2) 0.0251(18) 0.0077(15) -0.0018(16) 0.0096(18)
N9 0.048(2) 0.036(2) 0.020(2) 0.0013(14) 0.0022(16) 0.0038(16)
C1 0.027(2) 0.024(2) 0.040(2) 0.0070(17) -0.0087(17) 0.0005(17)
C2 0.031(2) 0.033(2) 0.065(3) 0.008(2) -0.007(2) -0.0032(19)
C3 0.041(3) 0.030(3) 0.074(4) 0.004(2) -0.013(3) -0.011(2)
C4 0.063(4) 0.024(2) 0.067(4) -0.004(2) -0.031(3) -0.013(2)
C5 0.052(3) 0.027(2) 0.038(3) 0.0020(18) -0.016(2) -0.005(2)
C6 0.036(2) 0.0164(19) 0.035(2) 0.0040(16) -0.0109(18) 0.0008(16)
C7 0.0301(19) 0.0163(18) 0.023(2) 0.0035(15) -0.0037(17) 0.0014(16)
C8 0.0266(17) 0.0145(18) 0.025(2) 0.0041(14) -0.0006(15) 0.0036(15)
C9 0.033(2) 0.0192(19) 0.026(2) 0.0019(15) -0.0030(16) -0.0034(16)
C10 0.0258(18) 0.0211(19) 0.0205(18) -0.0030(14) -0.0014(15) -0.0027(15)
C11 0.026(2) 0.025(2) 0.0212(18) -0.0040(17) 0.0004(16) 0.0034(18)
C12 0.034(2) 0.025(2) 0.029(2) 0.0074(16) -0.0007(17) 0.0112(16)
C13 0.032(2) 0.0195(19) 0.026(2) 0.0059(15) 0.0025(16) 0.0001(16)
C14 0.034(2) 0.0224(18) 0.027(2) 0.0055(16) 0.0026(18) -0.0039(18)
C15 0.043(2) 0.030(2) 0.031(2) -0.0035(18) 0.008(2) 0.002(2)
C16 0.032(2) 0.028(2) 0.037(2) 0.0066(17) 0.0064(18) -0.0026(17)
C17 0.040(3) 0.034(3) 0.075(4) 0.020(2) -0.001(3) 0.005(2)
C18 0.136(10) 0.071(6) 0.055(5) -0.001(3) -0.016(5) 0.020(4)

loop_
_atom_type_symbol
_atom_type_description
_atom_type_scat_dispersion_real
_atom_type_scat_dispersion_imag
_atom_type_scat_source
C C 0.0181 0.0091 'International Tables Vol C Tables 4.2.6.8 and 6.1.1.4'
H H 0.0000 0.0000 'International Tables Vol C Tables 4.2.6.8 and 6.1.1.4'
N N 0.0311 0.0180 'International Tables Vol C Tables 4.2.6.8 and 6.1.1.4'
O O 0.0492 0.0322 'International Tables Vol C Tables 4.2.6.8 and 6.1.1.4'
U U -4.3638 13.4090 'International Tables Vol C Tables 4.2.6.8 and 6.1.1.4'

loop_
_citation_id
_citation_doi
_citation_year
1 10.26434/chemrxiv.15001160/v1 2026

loop_
_geom_angle_atom_site_label_1
_geom_angle_atom_site_label_2
_geom_angle_atom_site_label_3
_geom_angle
_geom_angle_site_symmetry_1
_geom_angle_site_symmetry_3
_geom_angle_publ_flag
O1 U1 O2 177.26(15) . . ?
O1 U1 O3 88.24(13) . . ?
O1 U1 O5 94.86(13) . . ?
O1 U1 N1 93.13(13) . . ?
O1 U1 N4 93.81(13) . . ?
O1 U1 N7 84.26(13) . . ?
O2 U1 O3 94.34(13) . . ?
O2 U1 O5 86.55(13) . . ?
O2 U1 N1 86.90(13) . . ?
O2 U1 N4 83.64(13) . . ?
O2 U1 N7 93.87(13) . . ?
O3 U1 O5 79.07(11) . . ?
O3 U1 N1 69.94(11) . . ?
O3 U1 N4 139.20(11) . . ?
O3 U1 N7 151.48(12) . . ?
O5 U1 N1 147.69(10) . . ?
O5 U1 N4 140.99(10) . . ?
O5 U1 N7 74.22(11) . . ?
N1 U1 N4 69.26(11) . . ?
N1 U1 N7 137.82(11) . . ?
N7 U1 N4 68.93(11) . . ?
H1WA O1W H1WB 95.9 . . ?
C1 O3 U1 130.1(3) . . ?
C15 O4 H4 109.5 . . ?
C16 O5 U1 131.2(3) . . ?
C18 O7 H7 109.4 . . ?
C7 N1 U1 123.5(3) . . ?
C7 N1 C8 104.4(3) . . ?
C8 N1 U1 132.0(2) . . ?
N3 N2 H2 124.3 . . ?
C7 N2 H2 124.3 . . ?
C7 N2 N3 111.4(3) . . ?
C8 N3 N2 102.7(3) . . ?
C10 N4 U1 131.7(3) . . ?
C11 N4 U1 124.0(3) . . ?
C11 N4 C10 103.3(3) . . ?
C10 N5 N6 103.1(3) . . ?
N5 N6 H6 125.0 . . ?
C11 N6 N5 109.9(4) . . ?
C11 N6 H6 125.1 . . ?
C13 N7 U1 127.9(3) . . ?
C14 N7 U1 128.9(3) . . ?
C14 N7 C13 103.1(3) . . ?
C13 N8 N9 102.8(4) . . ?
N8 N9 H9 124.2 . . ?
C14 N9 N8 111.5(4) . . ?
C14 N9 H9 124.3 . . ?
O3 C1 C2 120.8(4) . . ?
O3 C1 C6 120.9(4) . . ?
C2 C1 C6 118.3(4) . . ?
C1 C2 H2A 119.6 . . ?
C3 C2 C1 120.7(5) . . ?
C3 C2 H2A 119.6 . . ?
C2 C3 H3 119.3 . . ?
C4 C3 C2 121.3(5) . . ?
C4 C3 H3 119.3 . . ?
C3 C4 H4A 120.2 . . ?
C3 C4 C5 119.5(5) . . ?
C5 C4 H4A 120.2 . . ?
C4 C5 H5 120.1 . . ?
C4 C5 C6 119.8(5) . . ?
C6 C5 H5 120.1 . . ?
C1 C6 C7 119.1(4) . . ?
C5 C6 C1 120.3(4) . . ?
C5 C6 C7 120.5(4) . . ?
N1 C7 C6 128.0(4) . . ?
N2 C7 N1 107.9(4) . . ?
N2 C7 C6 124.1(4) . . ?
N1 C8 C9 123.2(3) . . ?
N3 C8 N1 113.6(3) . . ?
N3 C8 C9 123.1(4) . . ?
C8 C9 H9A 109.2 . . ?
C8 C9 H9B 109.2 . . ?
H9A C9 H9B 107.9 . . ?
C10 C9 C8 112.3(3) . . ?
C10 C9 H9A 109.2 . . ?
C10 C9 H9B 109.2 . . ?
N4 C10 C9 122.4(3) . . ?
N5 C10 N4 114.0(3) . . ?
N5 C10 C9 123.6(3) . . ?
N4 C11 C12 126.4(4) . . ?
N6 C11 N4 109.6(4) . . ?
N6 C11 C12 124.0(4) . . ?
C11 C12 H12A 109.7 . . ?
C11 C12 H12B 109.7 . . ?
H12A C12 H12B 108.2 . . ?
C13 C12 C11 109.8(3) . . ?
C13 C12 H12A 109.7 . . ?
C13 C12 H12B 109.7 . . ?
N7 C13 C12 121.6(3) . . ?
N8 C13 N7 113.9(4) . . ?
N8 C13 C12 124.5(4) . . ?
N7 C14 C15 126.9(4) . . ?
N9 C14 N7 108.7(4) . . ?
N9 C14 C15 124.3(4) . . ?
O4 C15 C14 110.1(4) . . ?
O4 C15 H15A 109.6 . . ?
O4 C15 H15B 109.6 . . ?
C14 C15 H15A 109.6 . . ?
C14 C15 H15B 109.6 . . ?
H15A C15 H15B 108.2 . . ?
O5 C16 C17 118.6(4) . . ?
O6 C16 O5 122.2(4) . . ?
O6 C16 C17 119.2(4) . . ?
C16 C17 H17A 109.5 . . ?
C16 C17 H17B 109.5 . . ?
C16 C17 H17C 109.5 . . ?
H17A C17 H17B 109.5 . . ?
H17A C17 H17C 109.5 . . ?
H17B C17 H17C 109.5 . . ?
O7 C18 H18A 109.5 . . ?
O7 C18 H18B 109.5 . . ?
O7 C18 H18C 109.5 . . ?
H18A C18 H18B 109.5 . . ?
H18A C18 H18C 109.5 . . ?
H18B C18 H18C 109.5 . . ?

loop_
_geom_bond_atom_site_label_1
_geom_bond_atom_site_label_2
_geom_bond_distance
_geom_bond_site_symmetry_2
_geom_bond_publ_flag
U1 O1 1.772(3) . ?
U1 O2 1.774(3) . ?
U1 O3 2.230(3) . ?
U1 O5 2.331(3) . ?
U1 N1 2.558(3) . ?
U1 N4 2.588(3) . ?
U1 N7 2.559(4) . ?
O1W H1WA 0.8643 . ?
O1W H1WB 0.8496 . ?
O3 C1 1.332(5) . ?
O4 H4 0.8200 . ?
O4 C15 1.403(6) . ?
O5 C16 1.276(5) . ?
O6 C16 1.241(6) . ?
O7 H7 0.8200 . ?
O7 C18 1.372(10) . ?
N1 C7 1.335(5) . ?
N1 C8 1.370(5) . ?
N2 H2 0.8600 . ?
N2 N3 1.364(5) . ?
N2 C7 1.335(6) . ?
N3 C8 1.308(5) . ?
N4 C10 1.365(5) . ?
N4 C11 1.340(6) . ?
N5 N6 1.372(5) . ?
N5 C10 1.311(5) . ?
N6 H6 0.8600 . ?
N6 C11 1.327(6) . ?
N7 C13 1.374(6) . ?
N7 C14 1.346(5) . ?
N8 N9 1.358(5) . ?
N8 C13 1.308(5) . ?
N9 H9 0.8600 . ?
N9 C14 1.320(6) . ?
C1 C2 1.396(6) . ?
C1 C6 1.405(6) . ?
C2 H2A 0.9300 . ?
C2 C3 1.373(8) . ?
C3 H3 0.9300 . ?
C3 C4 1.372(9) . ?
C4 H4A 0.9300 . ?
C4 C5 1.392(7) . ?
C5 H5 0.9300 . ?
C5 C6 1.399(6) . ?
C6 C7 1.463(6) . ?
C8 C9 1.493(5) . ?
C9 H9A 0.9700 . ?
C9 H9B 0.9700 . ?
C9 C10 1.490(5) . ?
C11 C12 1.490(6) . ?
C12 H12A 0.9700 . ?
C12 H12B 0.9700 . ?
C12 C13 1.488(6) . ?
C14 C15 1.503(6) . ?
C15 H15A 0.9700 . ?
C15 H15B 0.9700 . ?
C16 C17 1.501(6) . ?
C17 H17A 0.9600 . ?
C17 H17B 0.9600 . ?
C17 H17C 0.9600 . ?
C18 H18A 0.9600 . ?
C18 H18B 0.9600 . ?
C18 H18C 0.9600 . ?

loop_
_geom_hbond_atom_site_label_D
_geom_hbond_atom_site_label_H
_geom_hbond_atom_site_label_A
_geom_hbond_distance_DH
_geom_hbond_distance_HA
_geom_hbond_distance_DA
_geom_hbond_angle_DHA
_geom_hbond_site_symmetry_A
_geom_hbond_publ_flag
O1W H1WA O4 0.86 2.19 2.865(5) 135.2 4_466 yes
O1W H1WB O6 0.85 1.87 2.699(5) 165.9 . yes
O4 H4 O6 0.82 1.90 2.705(5) 169.3 5_666 yes
O7 H7 O3 0.82 2.10 2.884(5) 160.6 . yes
N2 H2 N5 0.86 2.15 2.984(5) 163.8 6_556 yes
N6 H6 O1W 0.86 1.88 2.685(6) 156.1 1_655 yes
N9 H9 O7 0.86 1.96 2.796(6) 164.7 4_566 yes
C9 H9B O2 0.97 2.43 3.399(5) 179.1 8_765 yes
C12 H12A O1 0.97 2.65 3.600(5) 166.2 8_755 yes
C12 H12B N8 0.97 2.61 3.340(5) 132.2 5_766 yes
C15 H15B O5 0.97 2.43 3.209(6) 137.2 . yes
C18 H18A O1W 0.96 2.55 3.484(9) 165.5 8_665 yes

loop_
_geom_torsion_atom_site_label_1
_geom_torsion_atom_site_label_2
_geom_torsion_atom_site_label_3
_geom_torsion_atom_site_label_4
_geom_torsion
_geom_torsion_site_symmetry_1
_geom_torsion_site_symmetry_2
_geom_torsion_site_symmetry_3
_geom_torsion_site_symmetry_4
_geom_torsion_publ_flag
U1 O3 C1 C2 125.6(4) . . . . ?
U1 O3 C1 C6 -56.6(5) . . . . ?
U1 O5 C16 O6 -115.8(5) . . . . ?
U1 O5 C16 C17 64.6(6) . . . . ?
U1 N1 C7 N2 175.8(2) . . . . ?
U1 N1 C7 C6 -2.6(6) . . . . ?
U1 N1 C8 N3 -176.1(3) . . . . ?
U1 N1 C8 C9 3.6(5) . . . . ?
U1 N4 C10 N5 -168.6(3) . . . . ?
U1 N4 C10 C9 11.5(5) . . . . ?
U1 N4 C11 N6 168.5(3) . . . . ?
U1 N4 C11 C12 -10.1(6) . . . . ?
U1 N7 C13 N8 178.6(3) . . . . ?
U1 N7 C13 C12 -0.5(5) . . . . ?
U1 N7 C14 N9 -178.3(3) . . . . ?
U1 N7 C14 C15 0.4(6) . . . . ?
O3 C1 C2 C3 178.4(4) . . . . ?
O3 C1 C6 C5 -179.9(4) . . . . ?
O3 C1 C6 C7 -1.6(6) . . . . ?
N1 C8 C9 C10 48.2(5) . . . . ?
N2 N3 C8 N1 0.6(4) . . . . ?
N2 N3 C8 C9 -179.2(3) . . . . ?
N3 N2 C7 N1 1.4(5) . . . . ?
N3 N2 C7 C6 179.8(4) . . . . ?
N3 C8 C9 C10 -132.1(4) . . . . ?
N4 C11 C12 C13 -50.9(6) . . . . ?
N5 N6 C11 N4 2.1(5) . . . . ?
N5 N6 C11 C12 -179.2(4) . . . . ?
N6 N5 C10 N4 1.1(4) . . . . ?
N6 N5 C10 C9 -179.1(3) . . . . ?
N6 C11 C12 C13 130.7(4) . . . . ?
N7 C14 C15 O4 165.8(4) . . . . ?
N8 N9 C14 N7 -0.3(5) . . . . ?
N8 N9 C14 C15 -179.0(4) . . . . ?
N9 N8 C13 N7 -0.3(5) . . . . ?
N9 N8 C13 C12 178.7(4) . . . . ?
N9 C14 C15 O4 -15.7(6) . . . . ?
C1 C2 C3 C4 0.7(7) . . . . ?
C1 C6 C7 N1 27.2(6) . . . . ?
C1 C6 C7 N2 -151.0(4) . . . . ?
C2 C1 C6 C5 -2.1(6) . . . . ?
C2 C1 C6 C7 176.3(4) . . . . ?
C2 C3 C4 C5 -0.6(8) . . . . ?
C3 C4 C5 C6 -0.8(7) . . . . ?
C4 C5 C6 C1 2.2(6) . . . . ?
C4 C5 C6 C7 -176.1(4) . . . . ?
C5 C6 C7 N1 -154.5(4) . . . . ?
C5 C6 C7 N2 27.3(6) . . . . ?
C6 C1 C2 C3 0.6(6) . . . . ?
C7 N1 C8 N3 0.2(4) . . . . ?
C7 N1 C8 C9 180.0(4) . . . . ?
C7 N2 N3 C8 -1.2(4) . . . . ?
C8 N1 C7 N2 -0.9(4) . . . . ?
C8 N1 C7 C6 -179.3(4) . . . . ?
C8 C9 C10 N4 -55.8(5) . . . . ?
C8 C9 C10 N5 124.4(4) . . . . ?
C10 N4 C11 N6 -1.4(5) . . . . ?
C10 N4 C11 C12 180.0(4) . . . . ?
C10 N5 N6 C11 -1.9(4) . . . . ?
C11 N4 C10 N5 0.1(5) . . . . ?
C11 N4 C10 C9 -179.7(4) . . . . ?
C11 C12 C13 N7 56.1(5) . . . . ?
C11 C12 C13 N8 -122.9(4) . . . . ?
C13 N7 C14 N9 0.1(4) . . . . ?
C13 N7 C14 C15 178.8(4) . . . . ?
C13 N8 N9 C14 0.3(5) . . . . ?
C14 N7 C13 N8 0.2(5) . . . . ?
C14 N7 C13 C12 -178.9(4) . . . . ?
